data_4118825
loop_
_publ_author_name
'Nathan L. Strutt'
'David Fairen-Jimenez'
'Julien Iehl'
'Marianne B. Lalonde'
'Randall Q. Snurr'
'Omar K. Farha'
'Joseph T. Hupp'
'J. Fraser Stoddart'

_publ_section_title
;
 Incorporation of an A1/A2-Difunctionalized Pillar[5]arene into a
 Metal-Organic Framework
;
_journal_name_full 'Journal of the American Chemical Society'
_journal_page_first 17436
_journal_page_last 17439
_journal_paper_doi 10.1021/ja3082523
_journal_volume 134
_journal_year 2012
_chemical_formula_sum 'C60 H61 N O13'
_chemical_formula_weight 1004.10
_space_group_IT_number 14
_symmetry_cell_setting monoclinic
_symmetry_space_group_name_Hall '-P 2ybc'
_symmetry_space_group_name_H-M 'P 1 21/c 1'
_atom_sites_solution_hydrogens geom
_atom_sites_solution_primary direct
_atom_sites_solution_secondary difmap
_audit_creation_method SHELXL-97
_audit_update_record
;
2012-08-06 # Formatted by publCIF
;
_cell_angle_alpha 90.00
_cell_angle_beta 97.2640(10)
_cell_angle_gamma 90.00
_cell_formula_units_Z 4
_cell_length_a 14.5211(2)
_cell_length_b 34.3107(4)
_cell_length_c 11.87650(10)
_cell_measurement_reflns_used 9663
_cell_measurement_temperature 100(2)
_cell_measurement_theta_max 134.313
_cell_measurement_theta_min 6.655
_cell_volume 5869.73(12)
_computing_cell_refinement 'Bruker SAINT'
_computing_data_collection 'Bruker APEX2'
_computing_data_reduction 'Bruker SAINT'
_computing_molecular_graphics 'Bruker SHELXTL'
_computing_publication_material 'Bruker SHELXTL'
_computing_structure_refinement 'SHELXL-97 (Sheldrick, 2008)'
_computing_structure_solution 'SHELXS-97 (Sheldrick, 2008)'
_diffrn_ambient_temperature 100(2)
_diffrn_measured_fraction_theta_full 0.977
_diffrn_measured_fraction_theta_max 0.977
_diffrn_measurement_device_type 'Bruker APEX-II CCD'
_diffrn_measurement_method '\f and \w scans'
_diffrn_radiation_monochromator graphite
_diffrn_radiation_source 'fine-focus sealed tube'
_diffrn_radiation_type CuK\a
_diffrn_radiation_wavelength 1.54178
_diffrn_reflns_av_R_equivalents 0.1128
_diffrn_reflns_av_sigmaI/netI 0.0621
_diffrn_reflns_limit_h_max 17
_diffrn_reflns_limit_h_min -17
_diffrn_reflns_limit_k_max 40
_diffrn_reflns_limit_k_min -40
_diffrn_reflns_limit_l_max 9
_diffrn_reflns_limit_l_min -14
_diffrn_reflns_number 39135
_diffrn_reflns_theta_full 67.54
_diffrn_reflns_theta_max 67.54
_diffrn_reflns_theta_min 2.58
_exptl_absorpt_coefficient_mu 0.651
_exptl_absorpt_correction_T_max 0.9534
_exptl_absorpt_correction_T_min 0.7670
_exptl_absorpt_correction_type multi-scan
_exptl_absorpt_process_details 'SADABS, Bruker'
_exptl_crystal_colour colourless
_exptl_crystal_density_diffrn 1.136
_exptl_crystal_description columnar
_exptl_crystal_F_000 2128
_exptl_crystal_size_max 0.43
_exptl_crystal_size_mid 0.13
_exptl_crystal_size_min 0.07
_platon_squeeze_details
;
Diffuse, disordered solvent molecules could not be adequately modeled.  The
bypass procedure in Platon (Spek, 1990) was used to remove the electronic
contribution from these solvents. The total potential solvent accessible void 
volume was 516 Ang^3^ and the electron count / cell = 117. As the exact solvent
content is not known, the reported formula reflects only the atoms used in the 
refinement.
;
_refine_diff_density_max 0.666
_refine_diff_density_min -0.457
_refine_diff_density_rms 0.076
_refine_ls_extinction_method none
_refine_ls_goodness_of_fit_ref 0.979
_refine_ls_hydrogen_treatment constr
_refine_ls_matrix_type full
_refine_ls_number_parameters 679
_refine_ls_number_reflns 10348
_refine_ls_number_restraints 0
_refine_ls_restrained_S_all 0.979
_refine_ls_R_factor_all 0.0669
_refine_ls_R_factor_gt 0.0574
_refine_ls_shift/su_max 0.001
_refine_ls_shift/su_mean 0.000
_refine_ls_structure_factor_coef Fsqd
_refine_ls_weighting_details 'calc w=1/[\s^2^(Fo^2^)+(0.1120P)^2^+0.0000P] where P=(Fo^2^+2Fc^2^)/3'
_refine_ls_weighting_scheme calc
_refine_ls_wR_factor_gt 0.1587
_refine_ls_wR_factor_ref 0.1648
_reflns_number_gt 8108
_reflns_number_total 10348
_reflns_threshold_expression >2sigma(I)
_cod_data_source_file ja3082523_si_003.cif
_cod_data_source_block n1469a_0m
_cod_database_code 4118825

loop_
_symmetry_equiv_pos_as_xyz
'x, y, z'
'-x, y+1/2, -z+1/2'
'-x, -y, -z'
'x, -y-1/2, z-1/2'

loop_
_atom_site_label
_atom_site_type_symbol
_atom_site_fract_x
_atom_site_fract_y
_atom_site_fract_z
_atom_site_U_iso_or_equiv
_atom_site_adp_type
_atom_site_occupancy
_atom_site_symmetry_multiplicity
_atom_site_calc_flag
_atom_site_refinement_flags
C1 C 0.28361(13) 0.21402(5) 1.03170(15) 0.0210(4) Uani 1 1 d .
H1A H 0.2346 0.2342 1.0215 0.025 Uiso 1 1 calc R
H1B H 0.3315 0.2228 1.0932 0.025 Uiso 1 1 calc R
C2 C 0.45130(14) 0.20346(5) 0.60858(16) 0.0247(4) Uani 1 1 d .
H2A H 0.4244 0.2239 0.5556 0.030 Uiso 1 1 calc R
H2B H 0.5192 0.2078 0.6232 0.030 Uiso 1 1 calc R
C3 C 0.36641(14) 0.04591(5) 0.43890(15) 0.0228(4) Uani 1 1 d .
H3A H 0.3272 0.0463 0.3644 0.027 Uiso 1 1 calc R
H3B H 0.4237 0.0312 0.4300 0.027 Uiso 1 1 calc R
C4 C 0.16830(14) -0.03926(5) 0.76327(15) 0.0228(4) Uani 1 1 d .
H4A H 0.1087 -0.0489 0.7232 0.027 Uiso 1 1 calc R
H4B H 0.2061 -0.0622 0.7907 0.027 Uiso 1 1 calc R
C5 C 0.11445(13) 0.06515(5) 1.13867(15) 0.0202(4) Uani 1 1 d .
H5A H 0.1456 0.0546 1.2113 0.024 Uiso 1 1 calc R
H5B H 0.0476 0.0680 1.1458 0.024 Uiso 1 1 calc R
C6 C 0.32744(14) 0.21068(5) 0.92281(15) 0.0212(4) Uani 1 1 d .
C7 C 0.42318(14) 0.20765(5) 0.92531(15) 0.0220(4) Uani 1 1 d .
H7 H 0.4612 0.2067 0.9965 0.026 Uiso 1 1 calc R
C8 C 0.46472(14) 0.20602(5) 0.82560(16) 0.0231(4) Uani 1 1 d .
C9 C 0.40965(14) 0.20661(5) 0.71984(16) 0.0221(4) Uani 1 1 d .
C10 C 0.31419(14) 0.20959(5) 0.71797(15) 0.0226(4) Uani 1 1 d .
H10 H 0.2759 0.2103 0.6469 0.027 Uiso 1 1 calc R
C11 C 0.27294(13) 0.21164(5) 0.81753(15) 0.0216(4) Uani 1 1 d .
C12 C 0.43211(13) 0.16359(5) 0.55460(14) 0.0210(4) Uani 1 1 d .
C13 C 0.34823(14) 0.15535(5) 0.48850(14) 0.0224(4) Uani 1 1 d .
C14 C 0.32772(14) 0.11753(5) 0.45126(15) 0.0224(4) Uani 1 1 d .
H14 H 0.2690 0.1121 0.4094 0.027 Uiso 1 1 calc R
C15 C 0.39210(14) 0.08753(5) 0.47444(14) 0.0213(4) Uani 1 1 d .
C16 C 0.47855(14) 0.09630(5) 0.53369(15) 0.0223(4) Uani 1 1 d .
C17 C 0.49727(14) 0.13394(5) 0.57441(15) 0.0223(4) Uani 1 1 d .
H17 H 0.5559 0.1394 0.6166 0.027 Uiso 1 1 calc R
C18 C 0.31454(13) 0.02527(5) 0.52478(14) 0.0202(4) Uani 1 1 d .
C19 C 0.21773(14) 0.02503(5) 0.51369(14) 0.0217(4) Uani 1 1 d .
C20 C 0.17141(13) 0.00376(5) 0.58937(15) 0.0223(4) Uani 1 1 d .
H20 H 0.1055 0.0029 0.5784 0.027 Uiso 1 1 calc R
C21 C 0.36272(13) 0.00609(5) 0.61776(15) 0.0213(4) Uani 1 1 d .
H21 H 0.4287 0.0066 0.6281 0.026 Uiso 1 1 calc R
C22 C 0.31607(14) -0.01385(5) 0.69589(15) 0.0211(4) Uani 1 1 d .
C23 C 0.21927(13) -0.01629(5) 0.68065(15) 0.0209(4) Uani 1 1 d .
C24 C 0.14925(13) -0.01476(5) 0.86391(15) 0.0201(4) Uani 1 1 d .
C25 C 0.07475(13) 0.01140(5) 0.85522(15) 0.0197(4) Uani 1 1 d .
C26 C 0.06347(13) 0.03655(5) 0.94489(15) 0.0201(4) Uani 1 1 d .
H26 H 0.0123 0.0540 0.9380 0.024 Uiso 1 1 calc R
C27 C 0.12571(13) 0.03658(5) 1.04430(15) 0.0191(4) Uani 1 1 d .
C28 C 0.19878(13) 0.00973(5) 1.05439(14) 0.0195(4) Uani 1 1 d .
C29 C 0.20887(13) -0.01597(5) 0.96539(15) 0.0213(4) Uani 1 1 d .
H29 H 0.2575 -0.0347 0.9743 0.026 Uiso 1 1 calc R
C30 C 0.15510(13) 0.10509(5) 1.11771(14) 0.0194(4) Uani 1 1 d .
C31 C 0.10275(13) 0.13520(5) 1.06028(15) 0.0211(4) Uani 1 1 d .
C32 C 0.14783(13) 0.16970(5) 1.03561(14) 0.0211(4) Uani 1 1 d .
H32 H 0.1123 0.1895 0.9946 0.025 Uiso 1 1 calc R
C33 C 0.24142(13) 0.17631(5) 1.06794(14) 0.0196(4) Uani 1 1 d .
C34 C 0.29360(13) 0.14712(5) 1.13101(14) 0.0192(4) Uani 1 1 d .
C35 C 0.24928(13) 0.11208(5) 1.15173(14) 0.0189(4) Uani 1 1 d .
H35 H 0.2852 0.0920 1.1910 0.023 Uiso 1 1 calc R
C36 C 0.39257(13) 0.15253(5) 1.17752(14) 0.0203(4) Uani 1 1 d .
C37 C 0.45972(14) 0.12552(6) 1.15420(16) 0.0258(4) Uani 1 1 d .
H37 H 0.4418 0.1041 1.1055 0.031 Uiso 1 1 calc R
C38 C 0.55118(15) 0.12921(6) 1.20014(18) 0.0304(4) Uani 1 1 d .
H38 H 0.5956 0.1105 1.1830 0.036 Uiso 1 1 calc R
C39 C 0.57871(15) 0.16041(6) 1.27177(17) 0.0303(4) Uani 1 1 d .
C40 C 0.51237(14) 0.18778(6) 1.29569(16) 0.0268(4) Uani 1 1 d .
H40 H 0.5305 0.2093 1.3440 0.032 Uiso 1 1 calc R
C41 C 0.42097(14) 0.18375(5) 1.24963(15) 0.0222(4) Uani 1 1 d .
H41 H 0.3765 0.2024 1.2670 0.027 Uiso 1 1 calc R
C42 C 0.67548(17) 0.16484(8) 1.3260(2) 0.0449(6) Uani 1 1 d .
C43 C 0.00219(14) 0.13238(5) 1.02039(16) 0.0227(4) Uani 1 1 d .
C44 C -0.03033(15) 0.13729(6) 0.90555(17) 0.0280(4) Uani 1 1 d .
H44 H 0.0125 0.1427 0.8533 0.034 Uiso 1 1 calc R
C45 C -0.12411(15) 0.13437(6) 0.86663(17) 0.0298(4) Uani 1 1 d .
H45 H -0.1451 0.1375 0.7881 0.036 Uiso 1 1 calc R
C46 C -0.18786(14) 0.12682(5) 0.94283(18) 0.0278(4) Uani 1 1 d .
C47 C -0.15656(14) 0.12356(6) 1.05755(18) 0.0280(4) Uani 1 1 d .
H47 H -0.1998 0.1193 1.1100 0.034 Uiso 1 1 calc R
C48 C -0.06337(14) 0.12640(6) 1.09628(16) 0.0258(4) Uani 1 1 d .
H48 H -0.0431 0.1243 1.1753 0.031 Uiso 1 1 calc R
C49 C -0.28749(16) 0.12048(6) 0.89827(19) 0.0332(5) Uani 1 1 d .
C50 C 0.32154(16) -0.02048(6) 1.17568(18) 0.0333(5) Uani 1 1 d .
H50A H 0.2866 -0.0450 1.1737 0.050 Uiso 1 1 calc R
H50B H 0.3572 -0.0172 1.2508 0.050 Uiso 1 1 calc R
H50C H 0.3640 -0.0211 1.1179 0.050 Uiso 1 1 calc R
C51 C 0.45660(14) -0.02514(6) 0.81885(18) 0.0314(5) Uani 1 1 d .
H51A H 0.4908 -0.0360 0.7601 0.047 Uiso 1 1 calc R
H51B H 0.4782 -0.0374 0.8920 0.047 Uiso 1 1 calc R
H51C H 0.4673 0.0030 0.8244 0.047 Uiso 1 1 calc R
C52 C 0.63725(14) 0.07699(6) 0.55345(19) 0.0322(5) Uani 1 1 d .
H52A H 0.6441 0.0927 0.4862 0.048 Uiso 1 1 calc R
H52B H 0.6753 0.0534 0.5529 0.048 Uiso 1 1 calc R
H52C H 0.6576 0.0922 0.6220 0.048 Uiso 1 1 calc R
C53 C 0.61620(15) 0.20768(7) 0.93040(19) 0.0345(5) Uani 1 1 d .
H53A H 0.6049 0.2330 0.9641 0.052 Uiso 1 1 calc R
H53B H 0.6816 0.2058 0.9184 0.052 Uiso 1 1 calc R
H53C H 0.6015 0.1869 0.9817 0.052 Uiso 1 1 calc R
C54 C -0.06087(14) 0.03629(6) 0.74243(17) 0.0282(4) Uani 1 1 d .
H54A H -0.0989 0.0323 0.8040 0.042 Uiso 1 1 calc R
H54B H -0.0986 0.0316 0.6693 0.042 Uiso 1 1 calc R
H54C H -0.0377 0.0631 0.7449 0.042 Uiso 1 1 calc R
C55 C 0.08233(15) 0.05989(7) 0.43803(17) 0.0317(5) Uani 1 1 d .
H55A H 0.0383 0.0381 0.4300 0.048 Uiso 1 1 calc R
H55B H 0.0633 0.0795 0.3798 0.048 Uiso 1 1 calc R
H55C H 0.0832 0.0716 0.5135 0.048 Uiso 1 1 calc R
C56 C 0.20080(15) 0.17907(6) 0.40055(18) 0.0328(5) Uani 1 1 d .
H56A H 0.2097 0.1679 0.3267 0.049 Uiso 1 1 calc R
H56B H 0.1660 0.2035 0.3890 0.049 Uiso 1 1 calc R
H56C H 0.1661 0.1607 0.4421 0.049 Uiso 1 1 calc R
C57 C 0.12132(16) 0.21587(9) 0.71359(19) 0.0450(6) Uani 1 1 d .
H57A H 0.1345 0.2394 0.6716 0.068 Uiso 1 1 calc R
H57B H 0.0559 0.2159 0.7263 0.068 Uiso 1 1 calc R
H57C H 0.1340 0.1928 0.6696 0.068 Uiso 1 1 calc R
C58 C 0.29051(19) 0.10816(7) 0.7427(2) 0.0417(6) Uani 1 1 d .
H58A H 0.3246 0.1256 0.6973 0.062 Uiso 1 1 calc R
H58B H 0.2446 0.1232 0.7782 0.062 Uiso 1 1 calc R
H58C H 0.2588 0.0880 0.6937 0.062 Uiso 1 1 calc R
C59 C 0.31555(16) 0.06223(6) 0.90254(17) 0.0320(5) Uani 1 1 d .
H59A H 0.3652 0.0516 0.9575 0.048 Uiso 1 1 calc R
H59B H 0.2856 0.0410 0.8564 0.048 Uiso 1 1 calc R
H59C H 0.2696 0.0753 0.9431 0.048 Uiso 1 1 calc R
C60 C 0.44462(16) 0.09745(6) 0.84310(18) 0.0320(5) Uani 1 1 d .
H60 H 0.4672 0.1161 0.7941 0.038 Uiso 1 1 calc R
N1 N 0.35450(12) 0.09001(5) 0.82952(13) 0.0269(4) Uani 1 1 d .
O1 O -0.31854(11) 0.12558(5) 0.80084(15) 0.0440(4) Uani 1 1 d .
O2 O -0.33635(10) 0.10744(5) 0.97788(15) 0.0407(4) Uani 1 1 d .
H2 H -0.3904 0.1020 0.9484 0.061 Uiso 1 1 calc R
O3 O 0.73237(12) 0.13702(6) 1.29943(17) 0.0548(5) Uani 1 1 d .
H3 H 0.7835 0.1390 1.3410 0.082 Uiso 1 1 calc R
O4 O 0.70068(14) 0.19059(7) 1.3926(2) 0.0789(8) Uani 1 1 d .
O5 O 0.17823(9) 0.21528(4) 0.81918(11) 0.0274(3) Uani 1 1 d .
O6 O 0.28856(10) 0.18646(4) 0.46388(11) 0.0269(3) Uani 1 1 d .
O7 O 0.17202(10) 0.04611(4) 0.42481(11) 0.0289(3) Uani 1 1 d .
O8 O 0.01533(9) 0.01001(4) 0.75568(11) 0.0256(3) Uani 1 1 d .
O9 O 0.25903(9) 0.01110(4) 1.15351(10) 0.0236(3) Uani 1 1 d .
O10 O 0.36040(10) -0.03245(4) 0.79006(11) 0.0260(3) Uani 1 1 d .
O11 O 0.54230(10) 0.06630(4) 0.55244(12) 0.0297(3) Uani 1 1 d .
O12 O 0.55914(10) 0.20389(4) 0.82476(12) 0.0300(3) Uani 1 1 d .
O13 O 0.50155(11) 0.08167(5) 0.91568(14) 0.0408(4) Uani 1 1 d .

loop_
_atom_site_aniso_label
_atom_site_aniso_U_11
_atom_site_aniso_U_22
_atom_site_aniso_U_33
_atom_site_aniso_U_23
_atom_site_aniso_U_13
_atom_site_aniso_U_12
C1 0.0284(9) 0.0164(8) 0.0183(8) -0.0011(7) 0.0033(8) -0.0009(7)
C2 0.0342(10) 0.0170(9) 0.0247(9) -0.0002(7) 0.0106(9) -0.0006(8)
C3 0.0306(10) 0.0197(9) 0.0195(9) -0.0027(7) 0.0090(8) -0.0004(8)
C4 0.0300(10) 0.0196(8) 0.0188(8) -0.0008(7) 0.0032(8) -0.0047(8)
C5 0.0259(9) 0.0181(8) 0.0171(8) 0.0025(7) 0.0051(7) -0.0021(7)
C6 0.0329(10) 0.0121(8) 0.0188(9) 0.0007(7) 0.0045(8) -0.0025(7)
C7 0.0320(10) 0.0137(8) 0.0201(9) 0.0005(7) 0.0018(8) -0.0001(7)
C8 0.0289(9) 0.0131(8) 0.0276(10) 0.0007(7) 0.0043(8) 0.0013(7)
C9 0.0342(10) 0.0104(8) 0.0225(9) 0.0006(7) 0.0072(8) -0.0020(7)
C10 0.0335(10) 0.0182(8) 0.0158(8) 0.0004(7) 0.0024(8) -0.0026(8)
C11 0.0265(9) 0.0169(8) 0.0216(9) 0.0014(7) 0.0032(8) -0.0025(7)
C12 0.0311(9) 0.0179(8) 0.0162(8) 0.0024(7) 0.0108(8) -0.0004(8)
C13 0.0331(10) 0.0201(9) 0.0150(8) 0.0028(7) 0.0070(8) 0.0057(8)
C14 0.0291(9) 0.0223(9) 0.0166(8) 0.0000(7) 0.0056(8) 0.0006(8)
C15 0.0332(10) 0.0176(8) 0.0151(8) 0.0004(7) 0.0103(8) 0.0006(8)
C16 0.0289(9) 0.0176(8) 0.0221(9) 0.0018(7) 0.0096(8) 0.0033(8)
C17 0.0271(9) 0.0199(9) 0.0215(9) 0.0012(7) 0.0089(8) -0.0009(8)
C18 0.0289(9) 0.0149(8) 0.0174(8) -0.0047(7) 0.0051(8) 0.0000(7)
C19 0.0295(10) 0.0217(9) 0.0137(8) -0.0021(7) 0.0020(8) -0.0009(8)
C20 0.0247(9) 0.0241(9) 0.0182(8) -0.0044(7) 0.0030(8) -0.0032(8)
C21 0.0255(9) 0.0174(8) 0.0217(9) -0.0033(7) 0.0054(8) 0.0015(7)
C22 0.0304(10) 0.0163(8) 0.0167(8) -0.0019(7) 0.0037(8) 0.0029(7)
C23 0.0288(9) 0.0173(8) 0.0173(8) -0.0038(7) 0.0056(8) -0.0024(7)
C24 0.0273(9) 0.0165(8) 0.0174(8) 0.0014(7) 0.0067(8) -0.0057(7)
C25 0.0225(9) 0.0205(8) 0.0165(8) 0.0026(7) 0.0035(7) -0.0079(7)
C26 0.0222(9) 0.0176(8) 0.0212(9) 0.0018(7) 0.0055(8) -0.0021(7)
C27 0.0256(9) 0.0163(8) 0.0164(8) 0.0035(7) 0.0064(7) -0.0058(7)
C28 0.0243(9) 0.0182(8) 0.0161(8) 0.0025(7) 0.0031(7) -0.0053(7)
C29 0.0261(9) 0.0160(8) 0.0229(9) 0.0033(7) 0.0069(8) -0.0009(7)
C30 0.0298(9) 0.0178(8) 0.0118(8) -0.0022(6) 0.0071(7) -0.0003(7)
C31 0.0290(10) 0.0208(9) 0.0145(8) 0.0015(7) 0.0064(8) -0.0007(8)
C32 0.0289(9) 0.0178(8) 0.0169(8) 0.0023(7) 0.0046(8) 0.0030(8)
C33 0.0300(9) 0.0163(8) 0.0134(8) -0.0004(6) 0.0060(8) 0.0005(7)
C34 0.0292(9) 0.0170(8) 0.0124(8) -0.0025(6) 0.0060(7) -0.0005(7)
C35 0.0265(9) 0.0166(8) 0.0144(8) -0.0003(6) 0.0054(7) 0.0042(7)
C36 0.0294(9) 0.0174(8) 0.0146(8) 0.0027(7) 0.0046(8) -0.0005(7)
C37 0.0316(10) 0.0206(9) 0.0244(9) -0.0049(7) 0.0013(8) 0.0030(8)
C38 0.0303(10) 0.0280(10) 0.0325(10) -0.0064(8) 0.0024(9) 0.0058(9)
C39 0.0323(10) 0.0283(10) 0.0295(10) -0.0022(8) 0.0005(9) 0.0012(9)
C40 0.0337(10) 0.0231(9) 0.0233(9) -0.0039(8) 0.0018(9) -0.0024(8)
C41 0.0319(10) 0.0181(8) 0.0175(8) -0.0008(7) 0.0070(8) 0.0002(8)
C42 0.0359(12) 0.0458(14) 0.0503(14) -0.0119(12) -0.0051(11) 0.0058(11)
C43 0.0283(10) 0.0161(8) 0.0242(9) 0.0037(7) 0.0050(8) -0.0002(7)
C44 0.0309(10) 0.0272(10) 0.0265(10) 0.0021(8) 0.0056(9) -0.0002(8)
C45 0.0345(11) 0.0286(10) 0.0251(10) -0.0018(8) -0.0013(9) 0.0052(9)
C46 0.0279(10) 0.0174(8) 0.0381(11) -0.0026(8) 0.0042(9) 0.0026(8)
C47 0.0272(10) 0.0220(9) 0.0358(11) 0.0037(8) 0.0078(9) 0.0009(8)
C48 0.0304(10) 0.0241(9) 0.0242(9) 0.0051(7) 0.0082(9) 0.0009(8)
C49 0.0337(11) 0.0226(10) 0.0415(13) -0.0100(9) -0.0027(10) 0.0066(9)
C50 0.0372(11) 0.0299(10) 0.0299(10) -0.0050(8) -0.0066(9) 0.0105(9)
C51 0.0281(10) 0.0327(10) 0.0330(11) 0.0080(9) 0.0023(9) 0.0072(9)
C52 0.0277(10) 0.0272(10) 0.0406(12) -0.0068(9) -0.0002(9) 0.0048(9)
C53 0.0303(10) 0.0340(11) 0.0384(12) 0.0000(9) 0.0014(10) 0.0042(9)
C54 0.0289(10) 0.0314(10) 0.0231(9) 0.0023(8) -0.0009(8) 0.0012(9)
C55 0.0316(10) 0.0379(11) 0.0250(10) 0.0043(9) 0.0010(9) 0.0066(9)
C56 0.0376(11) 0.0305(10) 0.0293(10) -0.0034(8) 0.0000(9) 0.0126(9)
C57 0.0300(11) 0.0781(18) 0.0262(11) 0.0088(11) 0.0005(10) 0.0004(12)
C58 0.0555(15) 0.0313(11) 0.0371(12) 0.0086(10) 0.0018(11) -0.0017(11)
C59 0.0387(11) 0.0307(10) 0.0272(10) 0.0018(8) 0.0072(9) -0.0104(9)
C60 0.0388(11) 0.0279(10) 0.0317(11) -0.0058(9) 0.0133(10) -0.0075(9)
N1 0.0349(9) 0.0227(8) 0.0241(8) -0.0006(6) 0.0079(7) -0.0057(7)
O1 0.0368(9) 0.0420(9) 0.0503(10) -0.0152(7) -0.0068(8) 0.0086(7)
O2 0.0251(7) 0.0366(8) 0.0606(10) -0.0076(8) 0.0068(8) -0.0029(7)
O3 0.0319(8) 0.0632(12) 0.0653(12) -0.0199(10) -0.0100(9) 0.0106(9)
O4 0.0436(10) 0.0763(15) 0.1067(17) -0.0554(14) -0.0297(12) 0.0109(10)
O5 0.0247(7) 0.0382(8) 0.0195(6) 0.0032(6) 0.0031(6) -0.0025(6)
O6 0.0378(8) 0.0204(6) 0.0223(6) 0.0011(5) 0.0028(6) 0.0084(6)
O7 0.0288(7) 0.0387(8) 0.0193(6) 0.0074(6) 0.0033(6) 0.0044(6)
O8 0.0271(7) 0.0291(7) 0.0200(6) -0.0024(5) 0.0009(6) -0.0002(6)
O9 0.0306(7) 0.0205(6) 0.0190(6) -0.0007(5) 0.0001(6) 0.0028(5)
O10 0.0286(7) 0.0265(7) 0.0232(6) 0.0066(5) 0.0043(6) 0.0038(6)
O11 0.0277(7) 0.0190(6) 0.0431(8) -0.0012(6) 0.0068(6) 0.0048(6)
O12 0.0265(7) 0.0327(7) 0.0314(7) 0.0007(6) 0.0057(6) 0.0055(6)
O13 0.0316(8) 0.0412(9) 0.0495(9) -0.0069(8) 0.0040(8) -0.0051(7)

loop_
_atom_type_symbol
_atom_type_description
_atom_type_scat_dispersion_real
_atom_type_scat_dispersion_imag
_atom_type_scat_source
C C 0.0181 0.0091 'International Tables Vol C Tables 4.2.6.8 and 6.1.1.4'
H H 0.0000 0.0000 'International Tables Vol C Tables 4.2.6.8 and 6.1.1.4'
O O 0.0492 0.0322 'International Tables Vol C Tables 4.2.6.8 and 6.1.1.4'
N N 0.0311 0.0180 'International Tables Vol C Tables 4.2.6.8 and 6.1.1.4'

loop_
_geom_angle_atom_site_label_1
_geom_angle_atom_site_label_2
_geom_angle_atom_site_label_3
_geom_angle
C6 C1 C33 113.92(14)
C6 C1 H1A 108.8
C33 C1 H1A 108.8
C6 C1 H1B 108.8
C33 C1 H1B 108.8
H1A C1 H1B 107.7
C12 C2 C9 110.94(15)
C12 C2 H2A 109.5
C9 C2 H2A 109.5
C12 C2 H2B 109.5
C9 C2 H2B 109.5
H2A C2 H2B 108.0
C18 C3 C15 112.11(14)
C18 C3 H3A 109.2
C15 C3 H3A 109.2
C18 C3 H3B 109.2
C15 C3 H3B 109.2
H3A C3 H3B 107.9
C24 C4 C23 111.93(14)
C24 C4 H4A 109.2
C23 C4 H4A 109.2
C24 C4 H4B 109.2
C23 C4 H4B 109.2
H4A C4 H4B 107.9
C27 C5 C30 112.38(14)
C27 C5 H5A 109.1
C30 C5 H5A 109.1
C27 C5 H5B 109.1
C30 C5 H5B 109.1
H5A C5 H5B 107.9
C7 C6 C11 118.29(17)
C7 C6 C1 120.91(16)
C11 C6 C1 120.78(17)
C6 C7 C8 121.51(17)
C6 C7 H7 119.2
C8 C7 H7 119.2
O12 C8 C7 123.13(17)
O12 C8 C9 116.81(17)
C7 C8 C9 120.06(18)
C10 C9 C8 118.11(17)
C10 C9 C2 119.75(17)
C8 C9 C2 122.13(18)
C9 C10 C11 121.74(17)
C9 C10 H10 119.1
C11 C10 H10 119.1
O5 C11 C6 116.25(16)
O5 C11 C10 123.47(16)
C6 C11 C10 120.28(18)
C17 C12 C13 118.40(17)
C17 C12 C2 120.16(17)
C13 C12 C2 121.38(17)
O6 C13 C14 123.35(17)
O6 C13 C12 116.28(16)
C14 C13 C12 120.37(17)
C13 C14 C15 120.98(18)
C13 C14 H14 119.5
C15 C14 H14 119.5
C16 C15 C14 118.65(17)
C16 C15 C3 121.10(17)
C14 C15 C3 120.21(17)
O11 C16 C15 117.58(16)
O11 C16 C17 122.43(17)
C15 C16 C17 119.96(17)
C12 C17 C16 121.40(18)
C12 C17 H17 119.3
C16 C17 H17 119.3
C21 C18 C19 118.05(17)
C21 C18 C3 120.68(17)
C19 C18 C3 121.27(16)
O7 C19 C20 122.89(17)
O7 C19 C18 116.80(16)
C20 C19 C18 120.30(17)
C23 C20 C19 121.74(18)
C23 C20 H20 119.1
C19 C20 H20 119.1
C18 C21 C22 121.38(17)
C18 C21 H21 119.3
C22 C21 H21 119.3
O10 C22 C21 123.49(17)
O10 C22 C23 115.95(16)
C21 C22 C23 120.55(16)
C20 C23 C22 117.78(17)
C20 C23 C4 121.48(17)
C22 C23 C4 120.73(16)
C29 C24 C25 118.22(16)
C29 C24 C4 120.71(17)
C25 C24 C4 120.95(16)
O8 C25 C26 123.81(17)
O8 C25 C24 115.90(16)
C26 C25 C24 120.29(16)
C27 C26 C25 121.38(17)
C27 C26 H26 119.3
C25 C26 H26 119.3
C26 C27 C28 118.42(16)
C26 C27 C5 120.59(16)
C28 C27 C5 120.99(16)
O9 C28 C29 123.51(16)
O9 C28 C27 116.38(15)
C29 C28 C27 120.09(16)
C24 C29 C28 121.49(17)
C24 C29 H29 119.3
C28 C29 H29 119.3
C35 C30 C31 117.59(16)
C35 C30 C5 119.48(16)
C31 C30 C5 122.86(17)
C32 C31 C30 118.93(17)
C32 C31 C43 117.14(16)
C30 C31 C43 123.90(16)
C33 C32 C31 123.29(17)
C33 C32 H32 118.4
C31 C32 H32 118.4
C32 C33 C34 118.25(16)
C32 C33 C1 118.61(16)
C34 C33 C1 123.12(17)
C35 C34 C33 118.32(17)
C35 C34 C36 119.13(16)
C33 C34 C36 122.54(16)
C30 C35 C34 123.48(16)
C30 C35 H35 118.3
C34 C35 H35 118.3
C37 C36 C41 118.00(17)
C37 C36 C34 120.66(16)
C41 C36 C34 121.29(17)
C38 C37 C36 121.51(18)
C38 C37 H37 119.2
C36 C37 H37 119.2
C37 C38 C39 120.03(19)
C37 C38 H38 120.0
C39 C38 H38 120.0
C38 C39 C40 119.17(19)
C38 C39 C42 121.9(2)
C40 C39 C42 118.89(19)
C41 C40 C39 120.36(18)
C41 C40 H40 119.8
C39 C40 H40 119.8
C40 C41 C36 120.94(18)
C40 C41 H41 119.5
C36 C41 H41 119.5
O4 C42 O3 122.3(2)
O4 C42 C39 123.5(2)
O3 C42 C39 114.1(2)
C44 C43 C48 118.10(18)
C44 C43 C31 120.19(18)
C48 C43 C31 121.65(17)
C45 C44 C43 120.9(2)
C45 C44 H44 119.5
C43 C44 H44 119.5
C44 C45 C46 120.06(19)
C44 C45 H45 120.0
C46 C45 H45 120.0
C47 C46 C45 119.33(19)
C47 C46 C49 121.3(2)
C45 C46 C49 119.28(19)
C48 C47 C46 120.6(2)
C48 C47 H47 119.7
C46 C47 H47 119.7
C47 C48 C43 120.85(18)
C47 C48 H48 119.6
C43 C48 H48 119.6
O1 C49 O2 124.4(2)
O1 C49 C46 123.4(2)
O2 C49 C46 112.18(19)
O9 C50 H50A 109.5
O9 C50 H50B 109.5
H50A C50 H50B 109.5
O9 C50 H50C 109.5
H50A C50 H50C 109.5
H50B C50 H50C 109.5
O10 C51 H51A 109.5
O10 C51 H51B 109.5
H51A C51 H51B 109.5
O10 C51 H51C 109.5
H51A C51 H51C 109.5
H51B C51 H51C 109.5
O11 C52 H52A 109.5
O11 C52 H52B 109.5
H52A C52 H52B 109.5
O11 C52 H52C 109.5
H52A C52 H52C 109.5
H52B C52 H52C 109.5
O12 C53 H53A 109.5
O12 C53 H53B 109.5
H53A C53 H53B 109.5
O12 C53 H53C 109.5
H53A C53 H53C 109.5
H53B C53 H53C 109.5
O8 C54 H54A 109.5
O8 C54 H54B 109.5
H54A C54 H54B 109.5
O8 C54 H54C 109.5
H54A C54 H54C 109.5
H54B C54 H54C 109.5
O7 C55 H55A 109.5
O7 C55 H55B 109.5
H55A C55 H55B 109.5
O7 C55 H55C 109.5
H55A C55 H55C 109.5
H55B C55 H55C 109.5
O6 C56 H56A 109.5
O6 C56 H56B 109.5
H56A C56 H56B 109.5
O6 C56 H56C 109.5
H56A C56 H56C 109.5
H56B C56 H56C 109.5
O5 C57 H57A 109.5
O5 C57 H57B 109.5
H57A C57 H57B 109.5
O5 C57 H57C 109.5
H57A C57 H57C 109.5
H57B C57 H57C 109.5
N1 C58 H58A 109.5
N1 C58 H58B 109.5
H58A C58 H58B 109.5
N1 C58 H58C 109.5
H58A C58 H58C 109.5
H58B C58 H58C 109.5
N1 C59 H59A 109.5
N1 C59 H59B 109.5
H59A C59 H59B 109.5
N1 C59 H59C 109.5
H59A C59 H59C 109.5
H59B C59 H59C 109.5
O13 C60 N1 124.2(2)
O13 C60 H60 117.9
N1 C60 H60 117.9
C60 N1 C58 122.89(18)
C60 N1 C59 120.54(18)
C58 N1 C59 116.57(18)
C49 O2 H2 109.5
C42 O3 H3 109.5
C11 O5 C57 117.38(16)
C13 O6 C56 118.11(15)
C19 O7 C55 116.86(15)
C25 O8 C54 117.97(14)
C28 O9 C50 117.14(14)
C22 O10 C51 117.38(15)
C16 O11 C52 115.90(15)
C8 O12 C53 117.39(16)

loop_
_geom_bond_atom_site_label_1
_geom_bond_atom_site_label_2
_geom_bond_distance
C1 C6 1.516(3)
C1 C33 1.517(2)
C1 H1A 0.9900
C1 H1B 0.9900
C2 C12 1.521(2)
C2 C9 1.525(3)
C2 H2A 0.9900
C2 H2B 0.9900
C3 C18 1.518(3)
C3 C15 1.522(2)
C3 H3A 0.9900
C3 H3B 0.9900
C4 C24 1.515(3)
C4 C23 1.522(3)
C4 H4A 0.9900
C4 H4B 0.9900
C5 C27 1.513(2)
C5 C30 1.525(2)
C5 H5A 0.9900
C5 H5B 0.9900
C6 C7 1.391(3)
C6 C11 1.393(3)
C7 C8 1.396(3)
C7 H7 0.9500
C8 O12 1.374(2)
C8 C9 1.401(3)
C9 C10 1.387(3)
C10 C11 1.393(3)
C10 H10 0.9500
C11 O5 1.384(2)
C12 C17 1.389(3)
C12 C13 1.392(3)
C13 O6 1.382(2)
C13 C14 1.391(3)
C14 C15 1.394(3)
C14 H14 0.9500
C15 C16 1.392(3)
C16 O11 1.383(2)
C16 C17 1.394(3)
C17 H17 0.9500
C18 C21 1.395(3)
C18 C19 1.395(3)
C19 O7 1.379(2)
C19 C20 1.395(3)
C20 C23 1.393(3)
C20 H20 0.9500
C21 C22 1.395(3)
C21 H21 0.9500
C22 O10 1.375(2)
C22 C23 1.397(3)
C24 C29 1.393(3)
C24 C25 1.400(3)
C25 O8 1.373(2)
C25 C26 1.396(3)
C26 C27 1.393(3)
C26 H26 0.9500
C27 C28 1.399(3)
C28 O9 1.376(2)
C28 C29 1.398(3)
C29 H29 0.9500
C30 C35 1.397(3)
C30 C31 1.407(3)
C31 C32 1.401(3)
C31 C43 1.480(3)
C32 C33 1.383(3)
C32 H32 0.9500
C33 C34 1.412(3)
C34 C35 1.400(3)
C34 C36 1.485(3)
C35 H35 0.9500
C36 C37 1.398(3)
C36 C41 1.400(3)
C37 C38 1.376(3)
C37 H37 0.9500
C38 C39 1.394(3)
C38 H38 0.9500
C39 C40 1.400(3)
C39 C42 1.478(3)
C40 C41 1.377(3)
C40 H40 0.9500
C41 H41 0.9500
C42 O4 1.211(3)
C42 O3 1.327(3)
C43 C44 1.396(3)
C43 C48 1.406(3)
C44 C45 1.385(3)
C44 H44 0.9500
C45 C46 1.398(3)
C45 H45 0.9500
C46 C47 1.385(3)
C46 C49 1.492(3)
C47 C48 1.377(3)
C47 H47 0.9500
C48 H48 0.9500
C49 O1 1.200(3)
C49 O2 1.329(3)
C50 O9 1.416(2)
C50 H50A 0.9800
C50 H50B 0.9800
C50 H50C 0.9800
C51 O10 1.418(2)
C51 H51A 0.9800
C51 H51B 0.9800
C51 H51C 0.9800
C52 O11 1.425(2)
C52 H52A 0.9800
C52 H52B 0.9800
C52 H52C 0.9800
C53 O12 1.419(3)
C53 H53A 0.9800
C53 H53B 0.9800
C53 H53C 0.9800
C54 O8 1.421(2)
C54 H54A 0.9800
C54 H54B 0.9800
C54 H54C 0.9800
C55 O7 1.413(2)
C55 H55A 0.9800
C55 H55B 0.9800
C55 H55C 0.9800
C56 O6 1.418(3)
C56 H56A 0.9800
C56 H56B 0.9800
C56 H56C 0.9800
C57 O5 1.412(3)
C57 H57A 0.9800
C57 H57B 0.9800
C57 H57C 0.9800
C58 N1 1.439(3)
C58 H58A 0.9800
C58 H58B 0.9800
C58 H58C 0.9800
C59 N1 1.451(3)
C59 H59A 0.9800
C59 H59B 0.9800
C59 H59C 0.9800
C60 O13 1.241(3)
C60 N1 1.323(3)
C60 H60 0.9500
O2 H2 0.8400
O3 H3 0.8400

loop_
_geom_torsion_atom_site_label_1
_geom_torsion_atom_site_label_2
_geom_torsion_atom_site_label_3
_geom_torsion_atom_site_label_4
_geom_torsion
C33 C1 C6 C7 -101.8(2)
C33 C1 C6 C11 80.0(2)
C11 C6 C7 C8 0.7(3)
C1 C6 C7 C8 -177.56(16)
C6 C7 C8 O12 178.53(16)
C6 C7 C8 C9 -1.3(3)
O12 C8 C9 C10 -178.65(16)
C7 C8 C9 C10 1.2(2)
O12 C8 C9 C2 2.3(2)
C7 C8 C9 C2 -177.80(16)
C12 C2 C9 C10 -72.2(2)
C12 C2 C9 C8 106.76(19)
C8 C9 C10 C11 -0.5(3)
C2 C9 C10 C11 178.51(16)
C7 C6 C11 O5 -179.03(15)
C1 C6 C11 O5 -0.8(2)
C7 C6 C11 C10 0.0(3)
C1 C6 C11 C10 178.27(16)
C9 C10 C11 O5 178.89(16)
C9 C10 C11 C6 -0.1(3)
C9 C2 C12 C17 -94.4(2)
C9 C2 C12 C13 83.0(2)
C17 C12 C13 O6 -175.20(15)
C2 C12 C13 O6 7.4(3)
C17 C12 C13 C14 5.1(3)
C2 C12 C13 C14 -172.29(17)
O6 C13 C14 C15 177.22(16)
C12 C13 C14 C15 -3.1(3)
C13 C14 C15 C16 -1.4(3)
C13 C14 C15 C3 176.49(16)
C18 C3 C15 C16 94.3(2)
C18 C3 C15 C14 -83.6(2)
C14 C15 C16 O11 -177.95(16)
C3 C15 C16 O11 4.2(3)
C14 C15 C16 C17 3.8(3)
C3 C15 C16 C17 -174.06(16)
C13 C12 C17 C16 -2.7(3)
C2 C12 C17 C16 174.75(16)
O11 C16 C17 C12 -179.94(17)
C15 C16 C17 C12 -1.8(3)
C15 C3 C18 C21 -86.4(2)
C15 C3 C18 C19 93.3(2)
C21 C18 C19 O7 176.31(15)
C3 C18 C19 O7 -3.4(2)
C21 C18 C19 C20 -4.5(3)
C3 C18 C19 C20 175.80(16)
O7 C19 C20 C23 -177.92(16)
C18 C19 C20 C23 3.0(3)
C19 C18 C21 C22 2.0(3)
C3 C18 C21 C22 -178.35(16)
C18 C21 C22 O10 -178.54(16)
C18 C21 C22 C23 2.3(3)
C19 C20 C23 C22 1.3(3)
C19 C20 C23 C4 179.68(16)
O10 C22 C23 C20 176.90(15)
C21 C22 C23 C20 -3.9(3)
O10 C22 C23 C4 -1.5(2)
C21 C22 C23 C4 177.73(16)
C24 C4 C23 C20 -91.6(2)
C24 C4 C23 C22 86.8(2)
C23 C4 C24 C29 -96.0(2)
C23 C4 C24 C25 80.0(2)
C29 C24 C25 O8 -176.73(15)
C4 C24 C25 O8 7.2(2)
C29 C24 C25 C26 2.5(2)
C4 C24 C25 C26 -173.60(16)
O8 C25 C26 C27 179.66(16)
C24 C25 C26 C27 0.5(3)
C25 C26 C27 C28 -2.2(3)
C25 C26 C27 C5 177.57(16)
C30 C5 C27 C26 -82.2(2)
C30 C5 C27 C28 97.59(19)
C26 C27 C28 O9 179.36(15)
C5 C27 C28 O9 -0.4(2)
C26 C27 C28 C29 0.9(3)
C5 C27 C28 C29 -178.90(16)
C25 C24 C29 C28 -3.8(3)
C4 C24 C29 C28 172.26(17)
O9 C28 C29 C24 -176.19(16)
C27 C28 C29 C24 2.2(3)
C27 C5 C30 C35 -86.0(2)
C27 C5 C30 C31 90.9(2)
C35 C30 C31 C32 2.8(2)
C5 C30 C31 C32 -174.16(16)
C35 C30 C31 C43 -179.14(17)
C5 C30 C31 C43 3.9(3)
C30 C31 C32 C33 -2.0(3)
C43 C31 C32 C33 179.83(17)
C31 C32 C33 C34 -1.4(3)
C31 C32 C33 C1 177.17(16)
C6 C1 C33 C32 -94.3(2)
C6 C1 C33 C34 84.2(2)
C32 C33 C34 C35 3.8(2)
C1 C33 C34 C35 -174.71(16)
C32 C33 C34 C36 -175.12(16)
C1 C33 C34 C36 6.4(3)
C31 C30 C35 C34 -0.4(3)
C5 C30 C35 C34 176.72(15)
C33 C34 C35 C30 -3.0(3)
C36 C34 C35 C30 175.95(16)
C35 C34 C36 C37 54.6(2)
C33 C34 C36 C37 -126.51(19)
C35 C34 C36 C41 -122.66(19)
C33 C34 C36 C41 56.2(2)
C41 C36 C37 C38 -0.1(3)
C34 C36 C37 C38 -177.42(18)
C36 C37 C38 C39 0.0(3)
C37 C38 C39 C40 -0.2(3)
C37 C38 C39 C42 177.9(2)
C38 C39 C40 C41 0.5(3)
C42 C39 C40 C41 -177.7(2)
C39 C40 C41 C36 -0.5(3)
C37 C36 C41 C40 0.3(3)
C34 C36 C41 C40 177.64(17)
C38 C39 C42 O4 -176.5(3)
C40 C39 C42 O4 1.6(4)
C38 C39 C42 O3 0.6(4)
C40 C39 C42 O3 178.8(2)
C32 C31 C43 C44 56.3(2)
C30 C31 C43 C44 -121.7(2)
C32 C31 C43 C48 -120.97(19)
C30 C31 C43 C48 61.0(3)
C48 C43 C44 C45 -3.2(3)
C31 C43 C44 C45 179.37(18)
C43 C44 C45 C46 0.7(3)
C44 C45 C46 C47 2.0(3)
C44 C45 C46 C49 -174.92(18)
C45 C46 C47 C48 -2.1(3)
C49 C46 C47 C48 174.77(18)
C46 C47 C48 C43 -0.5(3)
C44 C43 C48 C47 3.1(3)
C31 C43 C48 C47 -179.49(17)
C47 C46 C49 O1 174.83(19)
C45 C46 C49 O1 -8.3(3)
C47 C46 C49 O2 -7.2(3)
C45 C46 C49 O2 169.69(18)
O13 C60 N1 C58 -178.5(2)
O13 C60 N1 C59 0.8(3)
C6 C11 O5 C57 -179.28(19)
C10 C11 O5 C57 1.7(3)
C14 C13 O6 C56 2.1(3)
C12 C13 O6 C56 -177.54(16)
C20 C19 O7 C55 26.8(3)
C18 C19 O7 C55 -154.00(17)
C26 C25 O8 C54 1.4(2)
C24 C25 O8 C54 -179.40(16)
C29 C28 O9 C50 -14.1(3)
C27 C28 O9 C50 167.47(17)
C21 C22 O10 C51 11.2(2)
C23 C22 O10 C51 -169.53(16)
C15 C16 O11 C52 146.79(18)
C17 C16 O11 C52 -35.0(3)
C7 C8 O12 C53 -6.8(2)
C9 C8 O12 C53 173.08(16)

loop_
_platon_squeeze_void_nr
_platon_squeeze_void_average_x
_platon_squeeze_void_average_y
_platon_squeeze_void_average_z
_platon_squeeze_void_volume
_platon_squeeze_void_count_electrons
_platon_squeeze_void_content
1 0.885 0.250 -0.026 516 117 ' '
2 0.115 0.750 0.013 515 117 ' '

loop_
_cod_related_entry_id
_cod_related_entry_database
_cod_related_entry_code
1 ChemSpider 30660678
